data_7210186
loop_
_publ_author_name
'Lieffrig, Julien'
'Pennec, Ronan Le'
'Jeannin, Olivier'
'Auban-Senzier, Pascale'
'Fourmigu\'e, Marc'

_publ_section_title
;
 Toward chiral conductors: combining halogen bonding ability and chirality
 within a single tetrathiafulvalene molecule
;
_journal_issue 22
_journal_name_full CrystEngComm
_journal_page_first 4408
_journal_paper_doi 10.1039/c3ce40393a
_journal_volume 15
_journal_year 2013
_chemical_absolute_configuration syn
_chemical_formula_moiety '2(C11 H10 I2 S6), Cl '
_chemical_formula_sum 'C22 H20 Cl I4 S12'
_chemical_formula_weight 1212.27
_chemical_name_systematic
;
?
;
_space_group_IT_number 21
_symmetry_cell_setting orthorhombic
_symmetry_space_group_name_Hall 'C 2 2'
_symmetry_space_group_name_H-M 'C 2 2 2'
_atom_sites_solution_hydrogens geom
_atom_sites_solution_primary direct
_atom_sites_solution_secondary difmap
_audit_creation_method SHELXL-97
_cell_angle_alpha 90.00
_cell_angle_beta 90.00
_cell_angle_gamma 90.00
_cell_formula_units_Z 4
_cell_length_a 9.6986(4)
_cell_length_b 26.2429(8)
_cell_length_c 14.5803(6)
_cell_measurement_reflns_used 4297
_cell_measurement_temperature 293(2)
_cell_measurement_theta_max 3.58
_cell_measurement_theta_min 27.5
_cell_volume 3711.0(2)
_computing_cell_refinement 'Dirax/lsq (Duisenberg & Schreurs, 1989-2000)'
_computing_data_collection 'Collect (Bruker AXS BV, 1997-2004)'
_computing_data_reduction 'EvalCCD (Duisenberg & Schreurs 1990-2000)'
_computing_molecular_graphics 'Ortep-3 for Windows (Farrugia, 1997)'
_computing_publication_material 'WinGX publication routines (Farrugia, 1999)'
_computing_structure_refinement 'SHELXL-97 (Sheldrick, 1997)'
_computing_structure_solution 'SIR92 (Altomare et al., 1993)'
_diffrn_ambient_temperature 293(2)
_diffrn_detector_area_resol_mean 9
_diffrn_measured_fraction_theta_full 0.995
_diffrn_measured_fraction_theta_max 0.995
_diffrn_measurement_device '95mm CCD camera on \k-goniostat'
_diffrn_measurement_device_type KappaCCD
_diffrn_measurement_method CCD
_diffrn_radiation_monochromator 'horizonally mounted graphite crystal'
_diffrn_radiation_source 'fine-focus sealed tube'
_diffrn_radiation_type MoK\a
_diffrn_radiation_wavelength 0.71073
_diffrn_reflns_av_R_equivalents 0.0840
_diffrn_reflns_av_sigmaI/netI 0.0509
_diffrn_reflns_limit_h_max 12
_diffrn_reflns_limit_h_min -12
_diffrn_reflns_limit_k_max 34
_diffrn_reflns_limit_k_min -34
_diffrn_reflns_limit_l_max 18
_diffrn_reflns_limit_l_min -18
_diffrn_reflns_number 27241
_diffrn_reflns_theta_full 27.50
_diffrn_reflns_theta_max 27.50
_diffrn_reflns_theta_min 3.58
_exptl_absorpt_coefficient_mu 4.123
_exptl_absorpt_correction_T_max 0.573
_exptl_absorpt_correction_T_min 0.198
_exptl_absorpt_correction_type multi-scan
_exptl_absorpt_process_details
;
[Sheldrick, G.M. (2002). SADABS Bruker AXS Inc., Madison, Wisconsin, USA]
;
_exptl_crystal_colour black
_exptl_crystal_density_diffrn 2.170
_exptl_crystal_density_method 'not measured'
_exptl_crystal_description prism
_exptl_crystal_F_000 2292
_exptl_crystal_size_max 0.32
_exptl_crystal_size_mid 0.23
_exptl_crystal_size_min 0.09
_refine_diff_density_max 0.650
_refine_diff_density_min -0.556
_refine_diff_density_rms 0.106
_refine_ls_abs_structure_details 'Flack H D (1983), Acta Cryst. A39, 876-881'
_refine_ls_abs_structure_Flack -0.05(9)
_refine_ls_extinction_method none
_refine_ls_goodness_of_fit_ref 1.043
_refine_ls_hydrogen_treatment constr
_refine_ls_matrix_type full
_refine_ls_number_parameters 168
_refine_ls_number_reflns 4269
_refine_ls_number_restraints 0
_refine_ls_restrained_S_all 1.043
_refine_ls_R_factor_all 0.0831
_refine_ls_R_factor_gt 0.0453
_refine_ls_shift/su_max 0.038
_refine_ls_shift/su_mean 0.007
_refine_ls_structure_factor_coef Fsqd
_refine_ls_weighting_details 'calc w=1/[\s^2^(Fo^2^)+(0.0162P)^2^+16.9183P] where P=(Fo^2^+2Fc^2^)/3'
_refine_ls_weighting_scheme calc
_refine_ls_wR_factor_gt 0.0717
_refine_ls_wR_factor_ref 0.0823
_reflns_number_gt 2866
_reflns_number_total 4269
_reflns_threshold_expression >2sigma(I)
_cod_data_source_file c3ce40393a.txt
_cod_data_source_block (1)2Cl
_cod_database_code 7210186

loop_
_symmetry_equiv_pos_as_xyz
'x, y, z'
'-x, -y, z'
'x, -y, -z'
'-x, y, -z'
'x+1/2, y+1/2, z'
'-x+1/2, -y+1/2, z'
'x+1/2, -y+1/2, -z'
'-x+1/2, y+1/2, -z'

loop_
_atom_site_label
_atom_site_type_symbol
_atom_site_fract_x
_atom_site_fract_y
_atom_site_fract_z
_atom_site_U_iso_or_equiv
_atom_site_adp_type
_atom_site_occupancy
_atom_site_symmetry_multiplicity
_atom_site_calc_flag
_atom_site_refinement_flags
C1 C 0.3930(6) 0.2124(3) 0.7515(16) 0.0458(17) Uani 1 1 d .
C2 C 0.2447(15) 0.1326(6) 0.7042(11) 0.046(4) Uani 1 1 d .
C3 C 0.2455(17) 0.1361(5) 0.7955(9) 0.037(4) Uani 1 1 d .
C4 C 0.4832(6) 0.2527(2) 0.7474(15) 0.0420(15) Uani 1 1 d .
C5 C 0.6719(17) 0.3174(5) 0.7894(11) 0.045(4) Uani 1 1 d .
C6 C 0.8389(10) 0.4070(3) 0.8125(7) 0.0508(12) Uani 1 1 d .
H6 H 0.9261 0.4009 0.7803 0.061 Uiso 1 1 calc R
C7 C 0.7354(7) 0.4284(2) 0.7434(12) 0.0508(12) Uani 1 1 d .
H7A H 0.6439 0.4170 0.7607 0.061 Uiso 1 1 calc R
H7B H 0.7365 0.4653 0.7477 0.061 Uiso 1 1 calc R
C8 C 0.7597(10) 0.4140(3) 0.6466(7) 0.0508(12) Uani 1 1 d .
H8 H 0.6793 0.4243 0.6104 0.061 Uiso 1 1 calc R
C9 C 0.6723(18) 0.3165(6) 0.6984(10) 0.040(4) Uani 1 1 d .
C10 C 0.868(2) 0.4419(6) 0.8934(13) 0.086(6) Uani 1 1 d .
H10A H 0.9394 0.4273 0.9307 0.129 Uiso 1 1 calc R
H10B H 0.7858 0.4459 0.9292 0.129 Uiso 1 1 calc R
H10C H 0.8977 0.4746 0.8712 0.129 Uiso 1 1 calc R
C11 C 0.8872(18) 0.4409(6) 0.6080(13) 0.075(5) Uani 1 1 d .
H11A H 0.8786 0.4770 0.6170 0.113 Uiso 1 1 calc R
H11B H 0.8950 0.4337 0.5436 0.113 Uiso 1 1 calc R
H11C H 0.9681 0.4287 0.6391 0.113 Uiso 1 1 calc R
S1 S 0.3317(5) 0.18453(17) 0.6474(3) 0.0467(12) Uani 1 1 d .
S2 S 0.3308(5) 0.18483(17) 0.8489(3) 0.0478(12) Uani 1 1 d .
S3 S 0.5425(5) 0.28161(18) 0.8470(3) 0.0459(11) Uani 1 1 d .
S4 S 0.7859(5) 0.34657(18) 0.8681(4) 0.0573(13) Uani 1 1 d .
S5 S 0.7908(4) 0.34606(17) 0.6271(4) 0.0508(11) Uani 1 1 d .
S6 S 0.5438(5) 0.28023(18) 0.6461(3) 0.0478(12) Uani 1 1 d .
Cl1 Cl 0.0000 0.0000 0.5000 0.040(2) Uani 1 4 d S
Cl2 Cl 0.0000 0.0000 0.0000 0.040(2) Uani 1 4 d S
I1 I 0.14841(11) 0.08087(4) 0.61893(8) 0.0442(3) Uani 1 1 d .
I2 I 0.14754(12) 0.08190(4) 0.87980(8) 0.0470(3) Uani 1 1 d .

loop_
_atom_site_aniso_label
_atom_site_aniso_U_11
_atom_site_aniso_U_22
_atom_site_aniso_U_33
_atom_site_aniso_U_23
_atom_site_aniso_U_13
_atom_site_aniso_U_12
C1 0.045(4) 0.043(4) 0.049(4) -0.016(10) 0.009(11) -0.003(3)
C2 0.021(6) 0.037(8) 0.080(11) 0.012(7) 0.014(7) -0.003(6)
C3 0.056(9) 0.034(7) 0.020(7) 0.010(5) 0.002(6) -0.008(6)
C4 0.044(3) 0.032(3) 0.050(4) 0.006(10) -0.002(11) -0.007(3)
C5 0.038(8) 0.027(7) 0.070(10) -0.003(5) -0.001(6) -0.014(6)
C6 0.042(3) 0.043(3) 0.067(4) 0.009(3) 0.002(3) -0.003(2)
C7 0.042(3) 0.043(3) 0.067(4) 0.009(3) 0.002(3) -0.003(2)
C8 0.042(3) 0.043(3) 0.067(4) 0.009(3) 0.002(3) -0.003(2)
C9 0.051(9) 0.044(8) 0.027(6) -0.005(5) -0.002(5) 0.005(6)
C10 0.110(12) 0.075(11) 0.073(11) -0.023(10) 0.036(10) -0.064(10)
C11 0.091(11) 0.060(9) 0.075(11) -0.001(9) 0.043(10) -0.026(8)
S1 0.045(3) 0.048(3) 0.047(2) 0.000(2) 0.001(2) -0.016(2)
S2 0.056(3) 0.044(2) 0.043(2) 0.0016(19) -0.003(3) -0.009(2)
S3 0.052(2) 0.044(2) 0.042(2) -0.0017(18) 0.0025(18) -0.014(2)
S4 0.069(3) 0.045(2) 0.059(3) 0.004(2) -0.021(2) -0.007(2)
S5 0.046(2) 0.052(2) 0.054(3) 0.001(2) 0.007(2) -0.014(2)
S6 0.049(2) 0.042(2) 0.052(3) -0.0011(19) 0.0011(19) -0.007(2)
Cl1 0.057(6) 0.019(4) 0.042(5) 0.000 0.000 0.000
Cl2 0.047(5) 0.037(5) 0.035(4) 0.000 0.000 0.000
I1 0.0435(5) 0.0420(6) 0.0472(6) -0.0055(6) 0.0000(7) -0.0055(6)
I2 0.0520(6) 0.0408(6) 0.0482(6) 0.0076(6) -0.0045(7) -0.0075(6)

loop_
_atom_type_symbol
_atom_type_description
_atom_type_scat_dispersion_real
_atom_type_scat_dispersion_imag
_atom_type_scat_source
C C 0.0033 0.0016 'International Tables Vol C Tables 4.2.6.8 and 6.1.1.4'
H H 0.0000 0.0000 'International Tables Vol C Tables 4.2.6.8 and 6.1.1.4'
S S 0.1246 0.1234 'International Tables Vol C Tables 4.2.6.8 and 6.1.1.4'
Cl Cl 0.1484 0.1585 'International Tables Vol C Tables 4.2.6.8 and 6.1.1.4'
I I -0.4742 1.8119 'International Tables Vol C Tables 4.2.6.8 and 6.1.1.4'

loop_
_geom_angle_atom_site_label_1
_geom_angle_atom_site_label_2
_geom_angle_atom_site_label_3
_geom_angle
C4 C1 S2 126.1(17)
C4 C1 S1 119.4(17)
S2 C1 S1 114.6(4)
C3 C2 S1 113.8(15)
C3 C2 I1 130.4(15)
S1 C2 I1 115.6(8)
C2 C3 S2 120.5(14)
C2 C3 I2 122.2(15)
S2 C3 I2 117.3(7)
C1 C4 S3 120.7(17)
C1 C4 S6 124.8(17)
S3 C4 S6 114.5(3)
C9 C5 S4 130.9(17)
C9 C5 S3 117.8(16)
S4 C5 S3 111.3(9)
C10 C6 C7 114.3(11)
C10 C6 S4 103.2(8)
C7 C6 S4 114.8(6)
C10 C6 H6 108.0
C7 C6 H6 108.0
S4 C6 H6 108.0
C8 C7 C6 115.5(8)
C8 C7 H7A 108.4
C6 C7 H7A 108.4
C8 C7 H7B 108.4
C6 C7 H7B 108.4
H7A C7 H7B 107.5
C7 C8 C11 111.2(10)
C7 C8 S5 115.0(6)
C11 C8 S5 104.9(8)
C7 C8 H8 108.5
C11 C8 H8 108.5
S5 C8 H8 108.5
C5 C9 S5 126.5(17)
C5 C9 S6 116.4(16)
S5 C9 S6 117.1(8)
C6 C10 H10A 109.5
C6 C10 H10B 109.5
H10A C10 H10B 109.5
C6 C10 H10C 109.5
H10A C10 H10C 109.5
H10B C10 H10C 109.5
C8 C11 H11A 109.5
C8 C11 H11B 109.5
H11A C11 H11B 109.5
C8 C11 H11C 109.5
H11A C11 H11C 109.5
H11B C11 H11C 109.5
C1 S1 C2 94.3(7)
C1 S2 C3 96.3(6)
C4 S3 C5 94.0(7)
C5 S4 C6 105.1(6)
C9 S5 C8 103.5(6)
C9 S6 C4 95.6(7)

loop_
_geom_bond_atom_site_label_1
_geom_bond_atom_site_label_2
_geom_bond_distance
C1 C4 1.373(9)
C1 S2 1.70(2)
C1 S1 1.787(19)
C2 C3 1.335(10)
C2 S1 1.804(15)
C2 I1 2.065(16)
C3 S2 1.710(16)
C3 I2 2.106(13)
C4 S3 1.737(19)
C4 S6 1.745(19)
C5 C9 1.327(10)
C5 S4 1.768(16)
C5 S3 1.778(15)
C6 C10 1.520(18)
C6 C7 1.530(14)
C6 S4 1.853(10)
C6 H6 0.9800
C7 C8 1.479(18)
C7 H7A 0.9700
C7 H7B 0.9700
C8 C11 1.531(17)
C8 S5 1.831(10)
C8 H8 0.9800
C9 S5 1.733(17)
C9 S6 1.744(17)
C10 H10A 0.9600
C10 H10B 0.9600
C10 H10C 0.9600
C11 H11A 0.9600
C11 H11B 0.9600
C11 H11C 0.9600

loop_
_geom_torsion_atom_site_label_1
_geom_torsion_atom_site_label_2
_geom_torsion_atom_site_label_3
_geom_torsion_atom_site_label_4
_geom_torsion
S1 C2 C3 S2 -3(3)
I1 C2 C3 S2 -177.8(5)
S1 C2 C3 I2 178.5(4)
I1 C2 C3 I2 4(3)
S2 C1 C4 S3 -1.4(9)
S1 C1 C4 S3 178.8(4)
S2 C1 C4 S6 -179.6(5)
S1 C1 C4 S6 0.6(9)
C10 C6 C7 C8 146.6(9)
S4 C6 C7 C8 -94.3(9)
C6 C7 C8 C11 -71.0(11)
C6 C7 C8 S5 48.2(9)
S4 C5 C9 S5 -1(3)
S3 C5 C9 S5 -177.4(6)
S4 C5 C9 S6 177.0(7)
S3 C5 C9 S6 0(2)
C4 C1 S1 C2 172.9(7)
S2 C1 S1 C2 -6.9(6)
C3 C2 S1 C1 5.8(17)
I1 C2 S1 C1 -178.6(7)
C4 C1 S2 C3 -174.1(8)
S1 C1 S2 C3 5.7(7)
C2 C3 S2 C1 -2(2)
I2 C3 S2 C1 176.9(8)
C1 C4 S3 C5 168.7(7)
S6 C4 S3 C5 -13.0(6)
C9 C5 S3 C4 7.8(18)
S4 C5 S3 C4 -169.6(8)
C9 C5 S4 C6 35(2)
S3 C5 S4 C6 -147.6(7)
C10 C6 S4 C5 151.0(11)
C7 C6 S4 C5 25.9(11)
C5 C9 S5 C8 -67(2)
S6 C9 S5 C8 115.8(9)
C7 C8 S5 C9 41.3(9)
C11 C8 S5 C9 163.9(11)
C5 C9 S6 C4 -8.1(18)
S5 C9 S6 C4 169.8(9)
C1 C4 S6 C9 -168.4(8)
S3 C4 S6 C9 13.3(7)
